data_7217897
loop_
_publ_author_name
'Wei, Zuo-Fu'
'Chen, Yung-Husan'
'Sung, Ping-Jyun'
'Wang, Guey-Horng'
'Liou, Jing-Ru'
'Wang, Sheng-Yang'
'Chang, Shang Tzen'
'Zu, Yuan-Gang'
'Chiang, Michael, Y.'
'Fu, Yujie'
'Chang, F.-R.'

_publ_section_title
;
 Equisetumone, a novel 4-5-olide secocaryophyllane sesquiterpene from
 Equisetum palustre
;
_journal_name_full 'RSC Adv.'
_journal_paper_doi 10.1039/C4RA08118H
_journal_year 2014
_chemical_absolute_configuration ad
_chemical_formula_moiety 'C15 H24 O6, H2 O'
_chemical_formula_sum 'C15 H26 O7'
_chemical_formula_weight 318.36
_chemical_name_systematic Equisetumone
_space_group_IT_number 19
_symmetry_cell_setting orthorhombic
_symmetry_space_group_name_Hall 'P 2ac 2ab'
_symmetry_space_group_name_H-M 'P 21 21 21'
_atom_sites_solution_hydrogens geom
_atom_sites_solution_primary direct
_atom_sites_solution_secondary difmap
_audit_creation_method SHELXL-97
_cell_angle_alpha 90.00
_cell_angle_beta 90.00
_cell_angle_gamma 90.00
_cell_formula_units_Z 4
_cell_length_a 9.4125(4)
_cell_length_b 9.9012(4)
_cell_length_c 16.0619(7)
_cell_measurement_reflns_used 9172
_cell_measurement_temperature 100(2)
_cell_measurement_theta_max 66.2423
_cell_measurement_theta_min 5.2480
_cell_volume 1496.89(11)
_computing_cell_refinement 'SAINT V7.68A (Bruker AXS, 2009)'
_computing_data_collection 'APEX2 (Bruker AXS, 2010)'
_computing_data_reduction 'SAINT V7.68A (Bruker AXS, 2009)'
_computing_molecular_graphics 'SHELXTL (Sheldrick, 2008)'
_computing_publication_material SHELXTL
_computing_structure_refinement 'SHELXL-97 (Sheldrick, 2008)'
_computing_structure_solution 'SHELXS-97 (Sheldrick, 2008)'
_diffrn_ambient_temperature 100(2)
_diffrn_detector_area_resol_mean 8.3333
_diffrn_measured_fraction_theta_full 0.983
_diffrn_measured_fraction_theta_max 0.983
_diffrn_measurement_device_type 'Bruker APEX-II CCD'
_diffrn_measurement_method '\f and \w scans'
_diffrn_radiation_monochromator 'montel mirror'
_diffrn_radiation_source 'microfocus tube'
_diffrn_radiation_type CuK\a
_diffrn_radiation_wavelength 1.54178
_diffrn_reflns_av_R_equivalents 0.0198
_diffrn_reflns_av_sigmaI/netI 0.0164
_diffrn_reflns_limit_h_max 10
_diffrn_reflns_limit_h_min -11
_diffrn_reflns_limit_k_max 11
_diffrn_reflns_limit_k_min -11
_diffrn_reflns_limit_l_max 19
_diffrn_reflns_limit_l_min -19
_diffrn_reflns_number 9756
_diffrn_reflns_theta_full 66.45
_diffrn_reflns_theta_max 66.45
_diffrn_reflns_theta_min 5.25
_exptl_absorpt_coefficient_mu 0.934
_exptl_absorpt_correction_T_max 0.9493
_exptl_absorpt_correction_T_min 0.8336
_exptl_absorpt_correction_type multi-scan
_exptl_absorpt_process_details 'SADABS V2008/1 (Bruker AXS)'
_exptl_crystal_colour Colorless
_exptl_crystal_density_diffrn 1.413
_exptl_crystal_density_meas ?
_exptl_crystal_density_method 'not measured'
_exptl_crystal_description prism
_exptl_crystal_F_000 688
_exptl_crystal_size_max 0.45
_exptl_crystal_size_mid 0.45
_exptl_crystal_size_min 0.40
_refine_diff_density_max 0.240
_refine_diff_density_min -0.150
_refine_diff_density_rms 0.035
_refine_ls_abs_structure_details 'Flack H D (1983), Acta Cryst. A39, 876-881'
_refine_ls_abs_structure_Flack 0.02(13)
_refine_ls_extinction_method none
_refine_ls_goodness_of_fit_ref 1.090
_refine_ls_hydrogen_treatment mixed
_refine_ls_matrix_type full
_refine_ls_number_parameters 207
_refine_ls_number_reflns 2582
_refine_ls_number_restraints 0
_refine_ls_restrained_S_all 1.090
_refine_ls_R_factor_all 0.0260
_refine_ls_R_factor_gt 0.0259
_refine_ls_shift/su_max 0.000
_refine_ls_shift/su_mean 0.000
_refine_ls_structure_factor_coef Fsqd
_refine_ls_weighting_details 'calc w=1/[\s^2^(Fo^2^)+(0.0348P)^2^+0.4565P] where P=(Fo^2^+2Fc^2^)/3'
_refine_ls_weighting_scheme calc
_refine_ls_wR_factor_gt 0.0665
_refine_ls_wR_factor_ref 0.0666
_reflns_number_gt 2576
_reflns_number_total 2582
_reflns_threshold_expression >2\s(I)
_cod_data_source_file c4ra08118h2.cif
_cod_data_source_block ea29
_cod_depositor_comments
;
The following automatic conversions were performed:

'_exptl_crystal_density_meas' value 'not measured' was changed to '?'
- the value is perceived as not measured.

Automatic conversion script
Id: cif_fix_values 3008 2015-01-20 13:52:24Z robertas 

The following automatic conversions were performed:

'_symmetry_cell_setting' tag value 'Othorhombic' was replaced with
'orthorhombic' value as specified in the replacement file
'/home/robertas/cod-tools/perl-scripts/inputs/replacement_values.lst'.

Automatic conversion script
Id: cif_fix_values 3143 2015-03-26 13:38:13Z robertas 
;
_cod_database_code 7217897

loop_
_symmetry_equiv_pos_as_xyz
'x, y, z'
'x+1/2, -y+1/2, -z'
'-x, y+1/2, -z+1/2'
'-x+1/2, -y, z+1/2'

loop_
_atom_site_label
_atom_site_type_symbol
_atom_site_fract_x
_atom_site_fract_y
_atom_site_fract_z
_atom_site_U_iso_or_equiv
_atom_site_adp_type
_atom_site_occupancy
_atom_site_symmetry_multiplicity
_atom_site_calc_flag
_atom_site_refinement_flags
C1 C 0.37090(14) 0.79510(14) 0.32779(8) 0.0131(3) Uani 1 1 d .
C2 C 0.42282(14) 0.72268(14) 0.24902(8) 0.0133(3) Uani 1 1 d .
H2 H 0.4499 0.6287 0.2655 0.016 Uiso 1 1 calc R
C3 C 0.30730(15) 0.71126(14) 0.18165(8) 0.0145(3) Uani 1 1 d .
H3A H 0.3523 0.6733 0.1311 0.017 Uiso 1 1 calc R
H3B H 0.2365 0.6444 0.2011 0.017 Uiso 1 1 calc R
C4 C 0.22681(14) 0.83857(14) 0.15588(8) 0.0136(3) Uani 1 1 d .
C5 C 0.00628(15) 0.85715(13) 0.09178(9) 0.0145(3) Uani 1 1 d .
C6 C 0.00527(15) 0.95457(14) 0.16423(9) 0.0151(3) Uani 1 1 d .
H6A H -0.0887 0.9566 0.1919 0.018 Uiso 1 1 calc R
H6B H 0.0308 1.0471 0.1462 0.018 Uiso 1 1 calc R
C7 C 0.11864(14) 0.89476(13) 0.22114(8) 0.0129(3) Uani 1 1 d .
C8 C 0.18010(14) 0.99234(13) 0.28870(8) 0.0133(3) Uani 1 1 d .
C9 C 0.32716(15) 0.94524(14) 0.31883(8) 0.0129(3) Uani 1 1 d .
H9 H 0.3983 0.9877 0.2807 0.015 Uiso 1 1 calc R
C10 C 0.38074(16) 0.97066(14) 0.40845(9) 0.0161(3) Uani 1 1 d .
H10A H 0.3051 0.9660 0.4512 0.019 Uiso 1 1 calc R
H10B H 0.4374 1.0543 0.4145 0.019 Uiso 1 1 calc R
C11 C 0.47213(15) 0.84002(14) 0.40215(9) 0.0150(3) Uani 1 1 d .
C12 C 0.62590(15) 0.87116(15) 0.37935(9) 0.0174(3) Uani 1 1 d .
H12A H 0.6712 0.9204 0.4251 0.026 Uiso 1 1 calc R
H12B H 0.6282 0.9265 0.3288 0.026 Uiso 1 1 calc R
H12C H 0.6771 0.7865 0.3695 0.026 Uiso 1 1 calc R
C13 C 0.46994(17) 0.75005(15) 0.47896(9) 0.0193(3) Uani 1 1 d .
H13A H 0.5098 0.6615 0.4650 0.029 Uiso 1 1 calc R
H13B H 0.3718 0.7390 0.4982 0.029 Uiso 1 1 calc R
H13C H 0.5268 0.7917 0.5232 0.029 Uiso 1 1 calc R
C14 C 0.32020(15) 0.94364(15) 0.11349(8) 0.0150(3) Uani 1 1 d .
H14A H 0.3653 0.9035 0.0644 0.022 Uiso 1 1 calc R
H14B H 0.3936 0.9743 0.1524 0.022 Uiso 1 1 calc R
H14C H 0.2618 1.0207 0.0964 0.022 Uiso 1 1 calc R
C15 C 0.07429(15) 1.00829(15) 0.35978(9) 0.0155(3) Uani 1 1 d .
H15A H 0.1067 1.0799 0.3974 0.023 Uiso 1 1 calc R
H15B H 0.0672 0.9231 0.3906 0.023 Uiso 1 1 calc R
H15C H -0.0191 1.0321 0.3371 0.023 Uiso 1 1 calc R
O1 O 0.25429(10) 0.71860(10) 0.36035(6) 0.0140(2) Uani 1 1 d .
H1 H 0.2829 0.6416 0.3746 0.021 Uiso 1 1 calc R
O2 O 0.54582(10) 0.78448(10) 0.21317(6) 0.0155(2) Uani 1 1 d .
H2A H 0.6185 0.7403 0.2266 0.023 Uiso 1 1 calc R
O3 O 0.12958(10) 0.79000(10) 0.08926(6) 0.0153(2) Uani 1 1 d .
O4 O -0.08579(10) 0.83722(11) 0.04090(6) 0.0182(2) Uani 1 1 d .
O5 O 0.04766(10) 0.78340(10) 0.26014(6) 0.0145(2) Uani 1 1 d .
H5 H 0.1020 0.7479 0.2954 0.022 Uiso 1 1 calc R
O6 O 0.20648(10) 1.12349(10) 0.25190(6) 0.0139(2) Uani 1 1 d .
H6C H 0.1311 1.1689 0.2521 0.021 Uiso 1 1 calc R
O7 O 0.16913(11) 0.53468(11) 0.90328(7) 0.0218(2) Uani 1 1 d .
H7A H 0.1219 0.5979 0.8747 0.080 Uiso 1 1 d .
H7B H 0.2407 0.5886 0.9266 0.080 Uiso 1 1 d .

loop_
_atom_site_aniso_label
_atom_site_aniso_U_11
_atom_site_aniso_U_22
_atom_site_aniso_U_33
_atom_site_aniso_U_23
_atom_site_aniso_U_13
_atom_site_aniso_U_12
C1 0.0109(6) 0.0126(6) 0.0158(6) 0.0013(5) -0.0013(5) -0.0013(6)
C2 0.0111(6) 0.0118(6) 0.0168(6) 0.0013(6) 0.0006(5) 0.0004(5)
C3 0.0144(7) 0.0129(7) 0.0163(6) -0.0022(6) 0.0006(5) 0.0013(6)
C4 0.0113(6) 0.0155(7) 0.0139(6) -0.0020(5) -0.0028(5) -0.0009(6)
C5 0.0136(7) 0.0133(6) 0.0165(6) 0.0028(5) 0.0016(6) -0.0012(6)
C6 0.0125(7) 0.0154(6) 0.0173(7) 0.0009(5) -0.0023(6) 0.0002(6)
C7 0.0113(6) 0.0109(6) 0.0164(6) 0.0010(5) -0.0007(5) -0.0003(5)
C8 0.0135(7) 0.0112(6) 0.0151(6) 0.0008(5) -0.0003(6) 0.0006(5)
C9 0.0118(7) 0.0121(7) 0.0146(6) 0.0002(5) -0.0001(5) 0.0004(5)
C10 0.0173(7) 0.0155(7) 0.0154(6) -0.0018(6) -0.0020(6) 0.0009(6)
C11 0.0162(7) 0.0135(7) 0.0152(6) -0.0003(6) -0.0022(5) -0.0003(6)
C12 0.0145(7) 0.0167(7) 0.0211(7) -0.0006(6) -0.0047(6) -0.0003(6)
C13 0.0226(8) 0.0182(7) 0.0170(7) 0.0030(6) -0.0038(6) 0.0000(6)
C14 0.0138(7) 0.0158(7) 0.0153(7) 0.0006(5) 0.0008(5) 0.0002(5)
C15 0.0148(7) 0.0148(7) 0.0170(7) 0.0007(6) 0.0003(6) 0.0011(5)
O1 0.0130(5) 0.0119(5) 0.0171(5) 0.0030(4) 0.0009(4) -0.0005(4)
O2 0.0100(5) 0.0176(5) 0.0189(5) 0.0031(4) 0.0013(4) 0.0013(4)
O3 0.0132(5) 0.0170(5) 0.0159(4) -0.0021(4) -0.0030(4) -0.0001(4)
O4 0.0147(5) 0.0221(5) 0.0178(5) -0.0001(4) -0.0035(4) -0.0012(4)
O5 0.0128(5) 0.0131(5) 0.0175(5) 0.0029(4) -0.0015(4) -0.0016(4)
O6 0.0120(5) 0.0104(5) 0.0192(5) 0.0021(4) -0.0003(4) 0.0013(4)
O7 0.0160(5) 0.0160(5) 0.0333(6) -0.0016(5) -0.0032(5) -0.0005(4)

loop_
_atom_type_symbol
_atom_type_description
_atom_type_scat_dispersion_real
_atom_type_scat_dispersion_imag
_atom_type_scat_source
C C 0.0181 0.0091 'International Tables Vol C Tables 4.2.6.8 and 6.1.1.4'
H H 0.0000 0.0000 'International Tables Vol C Tables 4.2.6.8 and 6.1.1.4'
O O 0.0492 0.0322 'International Tables Vol C Tables 4.2.6.8 and 6.1.1.4'

loop_
_geom_angle_atom_site_label_1
_geom_angle_atom_site_label_2
_geom_angle_atom_site_label_3
_geom_angle
O1 C1 C2 107.34(11)
O1 C1 C9 109.73(11)
C2 C1 C9 117.17(11)
O1 C1 C11 109.42(10)
C2 C1 C11 123.98(11)
C9 C1 C11 87.74(10)
O2 C2 C1 112.95(11)
O2 C2 C3 108.68(11)
C1 C2 C3 112.91(11)
O2 C2 H2 107.3
C1 C2 H2 107.3
C3 C2 H2 107.3
C4 C3 C2 118.71(12)
C4 C3 H3A 107.6
C2 C3 H3A 107.6
C4 C3 H3B 107.6
C2 C3 H3B 107.6
H3A C3 H3B 107.1
O3 C4 C14 104.74(11)
O3 C4 C3 103.48(11)
C14 C4 C3 113.49(11)
O3 C4 C7 101.33(10)
C14 C4 C7 115.63(12)
C3 C4 C7 115.77(11)
O4 C5 O3 121.39(12)
O4 C5 C6 128.39(13)
O3 C5 C6 110.23(11)
C5 C6 C7 102.08(11)
C5 C6 H6A 111.4
C7 C6 H6A 111.4
C5 C6 H6B 111.4
C7 C6 H6B 111.4
H6A C6 H6B 109.2
O5 C7 C6 103.57(10)
O5 C7 C4 108.84(11)
C6 C7 C4 101.07(11)
O5 C7 C8 110.15(11)
C6 C7 C8 115.78(11)
C4 C7 C8 116.36(11)
O6 C8 C15 108.97(11)
O6 C8 C9 104.24(10)
C15 C8 C9 112.57(11)
O6 C8 C7 109.53(10)
C15 C8 C7 110.01(11)
C9 C8 C7 111.33(11)
C8 C9 C10 122.48(11)
C8 C9 C1 123.99(12)
C10 C9 C1 89.03(10)
C8 C9 H9 106.4
C10 C9 H9 106.4
C1 C9 H9 106.4
C9 C10 C11 89.11(10)
C9 C10 H10A 113.8
C11 C10 H10A 113.8
C9 C10 H10B 113.8
C11 C10 H10B 113.8
H10A C10 H10B 111.0
C13 C11 C12 109.03(12)
C13 C11 C10 115.23(12)
C12 C11 C10 111.85(11)
C13 C11 C1 115.90(11)
C12 C11 C1 116.40(12)
C10 C11 C1 87.14(10)
C11 C12 H12A 109.5
C11 C12 H12B 109.5
H12A C12 H12B 109.5
C11 C12 H12C 109.5
H12A C12 H12C 109.5
H12B C12 H12C 109.5
C11 C13 H13A 109.5
C11 C13 H13B 109.5
H13A C13 H13B 109.5
C11 C13 H13C 109.5
H13A C13 H13C 109.5
H13B C13 H13C 109.5
C4 C14 H14A 109.5
C4 C14 H14B 109.5
H14A C14 H14B 109.5
C4 C14 H14C 109.5
H14A C14 H14C 109.5
H14B C14 H14C 109.5
C8 C15 H15A 109.5
C8 C15 H15B 109.5
H15A C15 H15B 109.5
C8 C15 H15C 109.5
H15A C15 H15C 109.5
H15B C15 H15C 109.5
C1 O1 H1 109.5
C2 O2 H2A 109.5
C5 O3 C4 110.56(10)
C7 O5 H5 109.5
C8 O6 H6C 109.5
H7A O7 H7B 99.4

loop_
_geom_bond_atom_site_label_1
_geom_bond_atom_site_label_2
_geom_bond_distance
C1 O1 1.4325(16)
C1 C2 1.5341(18)
C1 C9 1.5492(19)
C1 C11 1.5913(18)
C2 O2 1.4306(16)
C2 C3 1.5383(18)
C2 H2 1.0000
C3 C4 1.528(2)
C3 H3A 0.9900
C3 H3B 0.9900
C4 O3 1.4879(16)
C4 C14 1.5227(19)
C4 C7 1.5637(19)
C5 O4 1.2074(18)
C5 O3 1.3381(17)
C5 C6 1.5115(19)
C6 C7 1.5247(19)
C6 H6A 0.9900
C6 H6B 0.9900
C7 O5 1.4333(16)
C7 C8 1.5639(18)
C8 O6 1.4481(16)
C8 C15 1.5233(19)
C8 C9 1.5388(19)
C9 C10 1.5458(19)
C9 H9 1.0000
C10 C11 1.5567(19)
C10 H10A 0.9900
C10 H10B 0.9900
C11 C13 1.5219(19)
C11 C12 1.524(2)
C12 H12A 0.9800
C12 H12B 0.9800
C12 H12C 0.9800
C13 H13A 0.9800
C13 H13B 0.9800
C13 H13C 0.9800
C14 H14A 0.9800
C14 H14B 0.9800
C14 H14C 0.9800
C15 H15A 0.9800
C15 H15B 0.9800
C15 H15C 0.9800
O1 H1 0.8400
O2 H2A 0.8400
O5 H5 0.8400
O6 H6C 0.8400
O7 H7A 0.8945
O7 H7B 0.9376
